data_2310379
loop_
_publ_author_name
'Ferrari, A.'
'Bigliardi, G.'
'Braibanti, A.'

_publ_section_title
;
 Chains of complexes in the crystal structure of bishydrazine zinc
 chloride
;
_journal_name_full 'Acta Crystallographica (1,1948-23,1967)'
_journal_page_first 498
_journal_page_last 502
_journal_volume 16
_journal_year 1963
_chemical_formula_sum 'Cl2 H8 N4 Zn'
_chemical_name_systematic '(Zn (N2 H4)2) Cl2'
_space_group_IT_number 12
_symmetry_space_group_name_Hall '-C 2y'
_symmetry_space_group_name_H-M 'C 1 2/m 1'
_cell_angle_alpha 90
_cell_angle_beta 105.53
_cell_angle_gamma 90
_cell_formula_units_Z 2
_cell_length_a 8.99
_cell_length_b 7.92
_cell_length_c 4.13
_cell_volume 283.323
_citation_journal_id_ASTM ACCRA9
_cod_data_source_file Ferrari_ACCRA9_1963_1714.cif
_cod_data_source_block H8Cl2N4Zn1
_cod_original_cell_volume 283.3233
_cod_original_formula_sum 'H8 Cl2 N4 Zn1'
_cod_database_code 2310379

loop_
_symmetry_equiv_pos_as_xyz
x,y,z
-x,y,-z
-x,-y,-z
x,-y,z
x+1/2,y+1/2,z
-x+1/2,y+1/2,-z
-x+1/2,-y+1/2,-z
x+1/2,-y+1/2,z

loop_
_atom_site_label
_atom_site_type_symbol
_atom_site_fract_x
_atom_site_fract_y
_atom_site_fract_z
_atom_site_occupancy
_atom_site_U_iso_or_equiv
H1 H+1 0.162 0.163 0.536 1 0.0
Cl1 Cl-1 0.2868 0 0 1 0.0
N1 N-2 0.047 0.192 0.381 1 0.0
H2 H+1 0.059 0.325 0.33 1 0.0
Zn1 Zn+2 0 0 0 1 0.0
